data_4103341
loop_
_publ_author_name
'Masahiro Hosoya'
'Yuko Otani'
'Masatoshi Kawahata'
'Kentaro Yamaguchi'
'Tomohiko Ohwada'

_publ_section_title
;
 Water-Stable Helical Structure of Tertiary Amides of Bicyclic \b-Amino
 Acid Bearing 7-Azabicyclo[2.2.1]heptane. Full Control of Amide Cis-Trans
 Equilibrium by Bridgehead Substitution
;
_journal_name_full 'Journal of the American Chemical Society'
_journal_page_first 14780
_journal_page_last 14789
_journal_paper_doi 10.1021/ja1017877
_journal_volume 132
_journal_year 2010
_chemical_formula_moiety 'C17 H21 N O4'
_chemical_formula_sum 'C17 H21 N O4'
_chemical_formula_weight 303.35
_chemical_name_systematic
; 
 ? 
;
_space_group_IT_number 9
_symmetry_cell_setting monoclinic
_symmetry_space_group_name_Hall 'C -2yc'
_symmetry_space_group_name_H-M 'C 1 c 1'
_atom_sites_solution_hydrogens geom
_atom_sites_solution_primary direct
_atom_sites_solution_secondary difmap
_audit_creation_method SHELXL-97
_cell_angle_alpha 90.00
_cell_angle_beta 118.643(1)
_cell_angle_gamma 90.00
_cell_formula_units_Z 4
_cell_length_a 16.8730(16)
_cell_length_b 11.1054(11)
_cell_length_c 9.3565(9)
_cell_measurement_reflns_used 2798
_cell_measurement_temperature 120
_cell_measurement_theta_max 27.03
_cell_measurement_theta_min 2.29
_cell_volume 1538.7(3)
_computing_cell_refinement 'Bruker SAINT'
_computing_data_collection 'Bruker APEX2'
_computing_data_reduction 'Bruker SAINT'
_computing_molecular_graphics 'ORTEP-3 for Windows'
_computing_publication_material SHELXL-97
_computing_structure_refinement SHELXL-97
_computing_structure_solution SHELXS-97
_diffrn_ambient_temperature 120
_diffrn_detector_area_resol_mean 8.333
_diffrn_measured_fraction_theta_full 0.993
_diffrn_measured_fraction_theta_max 0.911
_diffrn_measurement_device_type 'Bruker APEX II CCD area detector'
_diffrn_measurement_method '\f and \w scans'
_diffrn_radiation_monochromator graphite
_diffrn_radiation_source 'fine-focus sealed tube'
_diffrn_radiation_type MoK\a
_diffrn_radiation_wavelength 0.71073
_diffrn_reflns_av_R_equivalents 0.0118
_diffrn_reflns_av_sigmaI/netI 0.0145
_diffrn_reflns_limit_h_max 17
_diffrn_reflns_limit_h_min -21
_diffrn_reflns_limit_k_max 10
_diffrn_reflns_limit_k_min -13
_diffrn_reflns_limit_l_max 11
_diffrn_reflns_limit_l_min -11
_diffrn_reflns_number 3696
_diffrn_reflns_theta_full 25.00
_diffrn_reflns_theta_max 27.19
_diffrn_reflns_theta_min 2.29
_diffrn_standards_decay_% 0
_diffrn_standards_number 0
_exptl_absorpt_coefficient_mu 0.093
_exptl_absorpt_correction_type none
_exptl_crystal_colour colourless
_exptl_crystal_density_diffrn 1.309
_exptl_crystal_density_method 'not measured'
_exptl_crystal_description prismatic
_exptl_crystal_F_000 648
_exptl_crystal_size_max 0.30
_exptl_crystal_size_mid 0.30
_exptl_crystal_size_min 0.16
_refine_diff_density_max 0.215
_refine_diff_density_min -0.140
_refine_diff_density_rms 0.032
_refine_ls_abs_structure_details 'Flack H D (1983), Acta Cryst. A39, 876-881'
_refine_ls_abs_structure_Flack 0(10)
_refine_ls_extinction_method none
_refine_ls_goodness_of_fit_ref 1.032
_refine_ls_hydrogen_treatment constr
_refine_ls_matrix_type full
_refine_ls_number_parameters 201
_refine_ls_number_reflns 1553
_refine_ls_number_restraints 2
_refine_ls_restrained_S_all 1.031
_refine_ls_R_factor_all 0.0285
_refine_ls_R_factor_gt 0.0280
_refine_ls_shift/su_max 0.000
_refine_ls_shift/su_mean 0.000
_refine_ls_structure_factor_coef Fsqd
_refine_ls_weighting_details 'calc w=1/[\s^2^(Fo^2^)+(0.0453P)^2^+0.5885P] where P=(Fo^2^+2Fc^2^)/3'
_refine_ls_weighting_scheme calc
_refine_ls_wR_factor_gt 0.0723
_refine_ls_wR_factor_ref 0.0727
_reflns_number_gt 1523
_reflns_number_total 1553
_reflns_threshold_expression >2sigma(I)
_cod_data_source_file ja1017877_si_002_3.cif
_cod_data_source_block 4a-a0901211kwh
_cod_database_code 4103341

loop_
_symmetry_equiv_pos_as_xyz
'x, y, z'
'x, -y, z+1/2'
'x+1/2, y+1/2, z'
'x+1/2, -y+1/2, z+1/2'

loop_
_atom_site_label
_atom_site_type_symbol
_atom_site_fract_x
_atom_site_fract_y
_atom_site_fract_z
_atom_site_U_iso_or_equiv
_atom_site_adp_type
_atom_site_occupancy
_atom_site_symmetry_multiplicity
_atom_site_calc_flag
_atom_site_refinement_flags
C1 C 0.23280(13) 0.35777(17) 0.0429(2) 0.0229(4) Uani 1 1 d .
H1 H 0.1907 0.3312 0.0840 0.027 Uiso 1 1 calc R
C2 C 0.31440(14) 0.42198(18) 0.1836(2) 0.0256(4) Uani 1 1 d .
H2A H 0.3250 0.5019 0.1490 0.031 Uiso 1 1 calc R
H2B H 0.3051 0.4321 0.2796 0.031 Uiso 1 1 calc R
C3 C 0.39332(13) 0.33586(16) 0.2211(2) 0.0217(4) Uani 1 1 d .
C4 C 0.41773(14) 0.34538(19) 0.0814(2) 0.0257(4) Uani 1 1 d .
H4A H 0.4224 0.4305 0.0548 0.031 Uiso 1 1 calc R
H4B H 0.4752 0.3036 0.1099 0.031 Uiso 1 1 calc R
C5 C 0.33684(14) 0.28163(18) -0.0613(2) 0.0244(4) Uani 1 1 d .
H5A H 0.3045 0.3370 -0.1545 0.029 Uiso 1 1 calc R
H5B H 0.3569 0.2100 -0.0984 0.029 Uiso 1 1 calc R
C6 C 0.27663(13) 0.24513(16) 0.0146(2) 0.0216(4) Uani 1 1 d .
H6 H 0.2336 0.1778 -0.0430 0.026 Uiso 1 1 calc R
C7 C 0.17976(14) 0.43226(17) -0.1093(3) 0.0232(4) Uani 1 1 d .
C8 C 0.06612(14) 0.4270(2) -0.3832(3) 0.0283(4) Uani 1 1 d .
H8A H 0.1036 0.4648 -0.4246 0.034 Uiso 1 1 calc R
H8B H 0.0321 0.4892 -0.3615 0.034 Uiso 1 1 calc R
H8C H 0.0240 0.3705 -0.4645 0.034 Uiso 1 1 calc R
C9 C 0.47342(13) 0.35027(18) 0.3880(2) 0.0246(4) Uani 1 1 d .
H9A H 0.5198 0.2893 0.4044 0.030 Uiso 1 1 calc R
H9B H 0.5003 0.4311 0.3982 0.030 Uiso 1 1 calc R
C10 C 0.51944(17) 0.3247(2) 0.6658(3) 0.0352(5) Uani 1 1 d .
H10A H 0.5563 0.3979 0.6932 0.042 Uiso 1 1 calc R
H10B H 0.5562 0.2552 0.6696 0.042 Uiso 1 1 calc R
H10C H 0.4973 0.3132 0.7445 0.042 Uiso 1 1 calc R
C11 C 0.38174(13) 0.10729(16) 0.2375(2) 0.0193(4) Uani 1 1 d .
C12 C 0.31685(13) 0.00347(16) 0.1627(2) 0.0193(4) Uani 1 1 d .
C13 C 0.34175(13) -0.09381(17) 0.0991(2) 0.0233(4) Uani 1 1 d .
H13 H 0.3983 -0.0933 0.0999 0.028 Uiso 1 1 calc R
C14 C 0.28386(15) -0.19168(17) 0.0342(2) 0.0252(4) Uani 1 1 d .
H14 H 0.3004 -0.2573 -0.0111 0.030 Uiso 1 1 calc R
C15 C 0.20234(14) -0.19354(18) 0.0357(2) 0.0256(4) Uani 1 1 d .
H15 H 0.1630 -0.2606 -0.0081 0.031 Uiso 1 1 calc R
C16 C 0.17786(13) -0.09754(19) 0.1012(2) 0.0272(4) Uani 1 1 d .
H16 H 0.1222 -0.0996 0.1036 0.033 Uiso 1 1 calc R
C17 C 0.23446(14) 0.00162(18) 0.1632(2) 0.0235(4) Uani 1 1 d .
H17 H 0.2170 0.0680 0.2058 0.028 Uiso 1 1 calc R
N1 N 0.34470(11) 0.21796(14) 0.18465(18) 0.0204(3) Uani 1 1 d .
O1 O 0.18656(12) 0.53920(13) -0.1197(2) 0.0344(4) Uani 1 1 d .
O2 O 0.12348(10) 0.36274(13) -0.23371(18) 0.0275(3) Uani 1 1 d .
O3 O 0.44530(10) 0.33575(14) 0.50766(17) 0.0288(3) Uani 1 1 d .
O4 O 0.45943(10) 0.08967(13) 0.34257(18) 0.0290(3) Uani 1 1 d .

loop_
_atom_site_aniso_label
_atom_site_aniso_U_11
_atom_site_aniso_U_22
_atom_site_aniso_U_33
_atom_site_aniso_U_23
_atom_site_aniso_U_13
_atom_site_aniso_U_12
C1 0.0251(10) 0.0183(8) 0.0244(9) 0.0013(7) 0.0112(8) 0.0014(7)
C2 0.0296(10) 0.0191(10) 0.0240(10) -0.0018(7) 0.0094(8) 0.0013(8)
C3 0.0265(9) 0.0159(8) 0.0205(9) -0.0027(7) 0.0094(8) -0.0033(8)
C4 0.0287(10) 0.0241(9) 0.0247(10) -0.0008(8) 0.0131(9) -0.0039(8)
C5 0.0273(10) 0.0219(9) 0.0217(9) -0.0020(8) 0.0099(8) 0.0030(8)
C6 0.0237(9) 0.0151(8) 0.0177(8) 0.0017(7) 0.0033(8) 0.0013(7)
C7 0.0225(9) 0.0228(10) 0.0254(10) 0.0020(8) 0.0122(8) 0.0039(8)
C8 0.0229(10) 0.0312(11) 0.0267(10) 0.0102(8) 0.0085(9) 0.0047(8)
C9 0.0237(10) 0.0239(9) 0.0229(10) -0.0027(7) 0.0085(8) -0.0053(8)
C10 0.0344(11) 0.0385(12) 0.0202(10) -0.0003(9) 0.0030(9) -0.0032(10)
C11 0.0234(9) 0.0177(9) 0.0169(8) 0.0014(7) 0.0097(8) 0.0008(7)
C12 0.0221(9) 0.0164(8) 0.0160(8) 0.0054(7) 0.0063(8) 0.0013(7)
C13 0.0273(10) 0.0207(9) 0.0246(10) 0.0042(8) 0.0145(8) 0.0016(8)
C14 0.0372(11) 0.0165(8) 0.0217(9) 0.0019(7) 0.0138(9) 0.0018(8)
C15 0.0288(10) 0.0201(9) 0.0192(9) 0.0021(7) 0.0045(8) -0.0041(8)
C16 0.0199(9) 0.0268(10) 0.0302(11) 0.0036(8) 0.0081(8) 0.0001(8)
C17 0.0244(9) 0.0197(9) 0.0242(9) 0.0013(7) 0.0099(8) 0.0042(7)
N1 0.0209(8) 0.0169(8) 0.0173(7) -0.0013(6) 0.0043(6) -0.0020(6)
O1 0.0429(9) 0.0176(7) 0.0356(9) 0.0042(6) 0.0131(7) 0.0023(6)
O2 0.0225(7) 0.0230(7) 0.0277(7) 0.0071(6) 0.0046(6) 0.0020(6)
O3 0.0271(7) 0.0361(9) 0.0180(7) -0.0038(6) 0.0066(6) -0.0049(6)
O4 0.0230(7) 0.0244(7) 0.0281(8) 0.0039(6) 0.0030(6) 0.0023(6)

loop_
_atom_type_symbol
_atom_type_description
_atom_type_scat_dispersion_real
_atom_type_scat_dispersion_imag
_atom_type_scat_source
C C 0.0033 0.0000 'International Tables Vol C Tables 4.2.6.8 and 6.1.1.4'
H H 0.0000 0.0000 'International Tables Vol C Tables 4.2.6.8 and 6.1.1.4'
N N 0.0061 0.0000 'International Tables Vol C Tables 4.2.6.8 and 6.1.1.4'
O O 0.0106 0.0000 'International Tables Vol C Tables 4.2.6.8 and 6.1.1.4'

loop_
_geom_angle_atom_site_label_1
_geom_angle_atom_site_label_2
_geom_angle_atom_site_label_3
_geom_angle
C7 C1 C6 113.50(16)
C7 C1 C2 115.59(16)
C6 C1 C2 102.46(15)
C7 C1 H1 108.3
C6 C1 H1 108.3
C2 C1 H1 108.3
C3 C2 C1 103.14(15)
C3 C2 H2A 111.1
C1 C2 H2A 111.1
C3 C2 H2B 111.1
C1 C2 H2B 111.1
H2A C2 H2B 109.1
N1 C3 C9 116.81(16)
N1 C3 C2 99.92(15)
C9 C3 C2 114.78(16)
N1 C3 C4 101.88(14)
C9 C3 C4 113.44(16)
C2 C3 C4 108.44(16)
C5 C4 C3 102.42(16)
C5 C4 H4A 111.3
C3 C4 H4A 111.3
C5 C4 H4B 111.3
C3 C4 H4B 111.3
H4A C4 H4B 109.2
C6 C5 C4 103.02(15)
C6 C5 H5A 111.2
C4 C5 H5A 111.2
C6 C5 H5B 111.2
C4 C5 H5B 111.2
H5A C5 H5B 109.1
N1 C6 C1 99.79(15)
N1 C6 C5 101.82(15)
C1 C6 C5 109.96(15)
N1 C6 H6 114.5
C1 C6 H6 114.5
C5 C6 H6 114.5
O1 C7 O2 123.69(19)
O1 C7 C1 125.47(19)
O2 C7 C1 110.84(16)
O2 C8 H8A 109.5
O2 C8 H8B 109.5
H8A C8 H8B 109.5
O2 C8 H8C 109.5
H8A C8 H8C 109.5
H8B C8 H8C 109.5
O3 C9 C3 109.44(15)
O3 C9 H9A 109.8
C3 C9 H9A 109.8
O3 C9 H9B 109.8
C3 C9 H9B 109.8
H9A C9 H9B 108.2
O3 C10 H10A 109.5
O3 C10 H10B 109.5
H10A C10 H10B 109.5
O3 C10 H10C 109.5
H10A C10 H10C 109.5
H10B C10 H10C 109.5
O4 C11 N1 124.55(17)
O4 C11 C12 120.74(17)
N1 C11 C12 114.61(15)
C13 C12 C17 119.76(17)
C13 C12 C11 119.33(17)
C17 C12 C11 120.85(17)
C14 C13 C12 120.00(18)
C14 C13 H13 120.0
C12 C13 H13 120.0
C15 C14 C13 120.08(19)
C15 C14 H14 120.0
C13 C14 H14 120.0
C14 C15 C16 120.09(18)
C14 C15 H15 120.0
C16 C15 H15 120.0
C15 C16 C17 120.19(19)
C15 C16 H16 119.9
C17 C16 H16 119.9
C16 C17 C12 119.86(18)
C16 C17 H17 120.1
C12 C17 H17 120.1
C11 N1 C6 124.05(15)
C11 N1 C3 127.03(16)
C6 N1 C3 97.17(14)
C7 O2 C8 114.95(16)
C10 O3 C9 111.92(16)

loop_
_geom_bond_atom_site_label_1
_geom_bond_atom_site_label_2
_geom_bond_distance
C1 C7 1.513(3)
C1 C6 1.539(3)
C1 C2 1.549(3)
C1 H1 1.0000
C2 C3 1.537(3)
C2 H2A 0.9900
C2 H2B 0.9900
C3 N1 1.495(2)
C3 C9 1.506(3)
C3 C4 1.551(3)
C4 C5 1.549(3)
C4 H4A 0.9900
C4 H4B 0.9900
C5 C6 1.547(3)
C5 H5A 0.9900
C5 H5B 0.9900
C6 N1 1.480(2)
C6 H6 1.0000
C7 O1 1.202(2)
C7 O2 1.339(3)
C8 O2 1.451(2)
C8 H8A 0.9800
C8 H8B 0.9800
C8 H8C 0.9800
C9 O3 1.419(2)
C9 H9A 0.9900
C9 H9B 0.9900
C10 O3 1.413(3)
C10 H10A 0.9800
C10 H10B 0.9800
C10 H10C 0.9800
C11 O4 1.220(2)
C11 N1 1.360(2)
C11 C12 1.511(3)
C12 C13 1.392(3)
C12 C17 1.392(3)
C13 C14 1.391(3)
C13 H13 0.9500
C14 C15 1.382(3)
C14 H14 0.9500
C15 C16 1.387(3)
C15 H15 0.9500
C16 C17 1.389(3)
C16 H16 0.9500
C17 H17 0.9500

loop_
_geom_torsion_atom_site_label_1
_geom_torsion_atom_site_label_2
_geom_torsion_atom_site_label_3
_geom_torsion_atom_site_label_4
_geom_torsion
C7 C1 C2 C3 -125.78(18)
C6 C1 C2 C3 -1.82(19)
C1 C2 C3 N1 -33.17(18)
C1 C2 C3 C9 -158.98(16)
C1 C2 C3 C4 73.00(18)
N1 C3 C4 C5 33.00(18)
C9 C3 C4 C5 159.42(16)
C2 C3 C4 C5 -71.81(18)
C3 C4 C5 C6 0.47(19)
C7 C1 C6 N1 161.95(16)
C2 C1 C6 N1 36.62(17)
C7 C1 C6 C5 55.5(2)
C2 C1 C6 C5 -69.88(18)
C4 C5 C6 N1 -34.19(18)
C4 C5 C6 C1 70.94(18)
C6 C1 C7 O1 -130.5(2)
C2 C1 C7 O1 -12.6(3)
C6 C1 C7 O2 49.1(2)
C2 C1 C7 O2 167.09(16)
N1 C3 C9 O3 -59.7(2)
C2 C3 C9 O3 56.7(2)
C4 C3 C9 O3 -177.82(16)
O4 C11 C12 C13 -52.3(3)
N1 C11 C12 C13 131.18(18)
O4 C11 C12 C17 124.9(2)
N1 C11 C12 C17 -51.6(2)
C17 C12 C13 C14 0.9(3)
C11 C12 C13 C14 178.08(17)
C12 C13 C14 C15 -1.2(3)
C13 C14 C15 C16 0.3(3)
C14 C15 C16 C17 1.0(3)
C15 C16 C17 C12 -1.4(3)
C13 C12 C17 C16 0.4(3)
C11 C12 C17 C16 -176.75(18)
O4 C11 N1 C6 145.5(2)
C12 C11 N1 C6 -38.2(2)
O4 C11 N1 C3 11.2(3)
C12 C11 N1 C3 -172.48(17)
C1 C6 N1 C11 157.00(17)
C5 C6 N1 C11 -90.0(2)
C1 C6 N1 C3 -58.16(16)
C5 C6 N1 C3 54.80(16)
C9 C3 N1 C11 -35.4(3)
C2 C3 N1 C11 -159.86(18)
C4 C3 N1 C11 88.7(2)
C9 C3 N1 C6 -178.75(16)
C2 C3 N1 C6 56.84(16)
C4 C3 N1 C6 -54.56(16)
O1 C7 O2 C8 -3.4(3)
C1 C7 O2 C8 176.93(16)
C3 C9 O3 C10 168.37(17)
